data_4346941
loop_
_publ_author_name
'Kobayashi, Katsuaki'
'Ohtsu, Hideki'
'Nozaki, Koichi'
'Kitagawa, Susumu'
'Tanaka, Koji'

_publ_section_title
;
 Photochemical Properties and Reactivity of a Ru Compound Containing an
 NAD/NADH-Functionalized 1,10-Phenanthroline Ligand.
;
_journal_issue 5
_journal_name_full 'Inorganic chemistry'
_journal_page_first 2076
_journal_page_last 2084
_journal_paper_doi 10.1021/acs.inorgchem.5b02390
_journal_volume 55
_journal_year 2016
_chemical_formula_moiety 'C43 H35 F12 N9 P2 Ru'
_chemical_formula_sum 'C43 H35 F12 N9 P2 Ru'
_chemical_formula_weight 1068.81
_space_group_IT_number 2
_space_group_name_Hall '-P 1'
_space_group_name_H-M_alt 'P -1'
_symmetry_cell_setting triclinic
_symmetry_space_group_name_H-M 'P -1'
_atom_sites_solution_hydrogens geom
_atom_sites_solution_primary direct
_atom_sites_solution_secondary difmap
_audit_creation_method SHELXL-97
_cell_angle_alpha 99.556(2)
_cell_angle_beta 98.400(3)
_cell_angle_gamma 100.187(3)
_cell_formula_units_Z 2
_cell_length_a 11.429(2)
_cell_length_b 13.097(3)
_cell_length_c 15.101(3)
_cell_measurement_reflns_used 5795
_cell_measurement_temperature 123
_cell_measurement_theta_max 25.03
_cell_measurement_theta_min 3.05
_cell_volume 2157.8(8)
_computing_cell_refinement CrystalClear
_computing_data_collection 'CrystalClear (Rigaku Inc., 2008)'
_computing_data_reduction CrystalClear
_computing_molecular_graphics 'CrystalStructure 4.0 (Rigaku, 2010)'
_computing_publication_material 'CrystalStructure 4.0'
_computing_structure_refinement 'SHELXL-97 (Sheldrick, 2008)'
_computing_structure_solution 'Il Milione (Burla, et al., 2007)'
_diffrn_ambient_temperature 123
_diffrn_detector_area_resol_mean 7.314
_diffrn_measured_fraction_theta_full 0.982
_diffrn_measured_fraction_theta_max 0.982
_diffrn_measurement_device_type 'Rigaku Saturn70'
_diffrn_measurement_method \w
_diffrn_radiation_monochromator 'Graphite Monochromator'
_diffrn_radiation_source 'Rotating Anode'
_diffrn_radiation_type MoK\a
_diffrn_radiation_wavelength 0.71075
_diffrn_reflns_av_R_equivalents 0.0232
_diffrn_reflns_av_sigmaI/netI 0.0199
_diffrn_reflns_limit_h_max 13
_diffrn_reflns_limit_h_min -13
_diffrn_reflns_limit_k_max 15
_diffrn_reflns_limit_k_min -15
_diffrn_reflns_limit_l_max 17
_diffrn_reflns_limit_l_min -17
_diffrn_reflns_number 27771
_diffrn_reflns_theta_full 25.05
_diffrn_reflns_theta_max 25.05
_diffrn_reflns_theta_min 3.05
_exptl_absorpt_coefficient_mu 0.535
_exptl_absorpt_correction_T_max 0.9635
_exptl_absorpt_correction_T_min 0.9337
_exptl_absorpt_correction_type multi-scan
_exptl_absorpt_process_details 'REQAB (Rigaku, 1998)'
_exptl_crystal_colour red
_exptl_crystal_density_diffrn 1.645
_exptl_crystal_density_method 'not measured'
_exptl_crystal_description block
_exptl_crystal_F_000 1076
_exptl_crystal_size_max 0.13
_exptl_crystal_size_mid 0.10
_exptl_crystal_size_min 0.07
_refine_diff_density_max 1.871
_refine_diff_density_min -0.822
_refine_diff_density_rms 0.089
_refine_ls_extinction_method none
_refine_ls_goodness_of_fit_ref 1.066
_refine_ls_hydrogen_treatment constr
_refine_ls_matrix_type full
_refine_ls_number_parameters 670
_refine_ls_number_reflns 7508
_refine_ls_number_restraints 267
_refine_ls_restrained_S_all 1.227
_refine_ls_R_factor_all 0.0519
_refine_ls_R_factor_gt 0.0484
_refine_ls_shift/su_max 0.001
_refine_ls_shift/su_mean 0.000
_refine_ls_structure_factor_coef Fsqd
_refine_ls_weighting_details 'calc w=1/[\s^2^(Fo^2^)+(0.0689P)^2^+5.1431P] where P=(Fo^2^+2Fc^2^)/3'
_refine_ls_weighting_scheme calc
_refine_ls_wR_factor_gt 0.1228
_refine_ls_wR_factor_ref 0.1263
_reflns_number_gt 6916
_reflns_number_total 7508
_reflns_threshold_expression >2sigma(I)
_cod_data_source_file ic5b02390_si_003.cif
_cod_data_source_block Ru_bpy2_bppHH_PF6
_cod_original_cell_volume 2157.8(7)
_cod_database_code 4346941

loop_
_symmetry_equiv_pos_as_xyz
'x, y, z'
'-x, -y, -z'

loop_
_atom_site_label
_atom_site_type_symbol
_atom_site_fract_x
_atom_site_fract_y
_atom_site_fract_z
_atom_site_U_iso_or_equiv
_atom_site_adp_type
_atom_site_occupancy
_atom_site_symmetry_multiplicity
_atom_site_calc_flag
_atom_site_refinement_flags
_atom_site_disorder_assembly
_atom_site_disorder_group
C1 C 0.1928(4) 1.0043(3) 0.6116(3) 0.0259(8) Uani 1 1 d . . .
C2 C 0.2494(3) 0.9293(3) 0.6530(3) 0.0231(8) Uani 1 1 d . . .
C3 C 0.3577(4) 0.9011(3) 0.6335(3) 0.0277(9) Uani 1 1 d . . .
H3 H 0.3971 0.9304 0.5895 0.033 Uiso 1 1 calc R . .
C4 C 0.4056(4) 0.8309(3) 0.6785(3) 0.0298(9) Uani 1 1 d . . .
H4 H 0.4782 0.8111 0.6652 0.036 Uiso 1 1 calc R . .
C5 C 0.3485(3) 0.7887(3) 0.7434(3) 0.0260(8) Uani 1 1 d . . .
H5 H 0.3831 0.7402 0.7737 0.031 Uiso 1 1 calc R . .
C6 C 0.1962(3) 0.8819(3) 0.7184(2) 0.0208(7) Uani 1 1 d . . .
C7 C 0.0836(3) 0.9029(3) 0.7392(2) 0.0215(8) Uani 1 1 d . . .
C8 C -0.0700(4) 0.8663(3) 0.8210(3) 0.0260(8) Uani 1 1 d . . .
H8 H -0.1049 0.8291 0.8628 0.031 Uiso 1 1 calc R . .
C9 C -0.1317(4) 0.9342(3) 0.7816(3) 0.0308(9) Uani 1 1 d . . .
H9 H -0.2075 0.9432 0.7970 0.037 Uiso 1 1 calc R . .
C10 C -0.0842(4) 0.9886(3) 0.7204(3) 0.0287(9) Uani 1 1 d . . .
H10 H -0.1260 1.0360 0.6941 0.034 Uiso 1 1 calc R . .
C11 C 0.0277(3) 0.9735(3) 0.6969(3) 0.0231(8) Uani 1 1 d . . .
C12 C 0.0859(4) 1.0264(3) 0.6337(3) 0.0257(8) Uani 1 1 d . . .
C13 C 0.0290(4) 1.1020(3) 0.5953(3) 0.0270(8) Uani 1 1 d . . .
H13A H 0.0161 1.1545 0.6462 0.032 Uiso 1 1 calc R . .
H13B H -0.0517 1.0646 0.5605 0.032 Uiso 1 1 calc R . .
C14 C 0.0915(4) 1.1592(4) 0.5357(3) 0.0367(10) Uani 1 1 d U . .
C15 C 0.0435(6) 1.2375(5) 0.5010(4) 0.0591(14) Uani 1 1 d U . .
H15 H -0.0307 1.2526 0.5152 0.071 Uiso 1 1 calc R . .
C16 C 0.1039(8) 1.2934(6) 0.4458(5) 0.0772(19) Uani 1 1 d U . .
H16 H 0.0713 1.3481 0.4236 0.093 Uiso 1 1 calc R . .
C17 C 0.2015(7) 1.2741(6) 0.4240(5) 0.0744(18) Uani 1 1 d U . .
H17 H 0.2395 1.3142 0.3852 0.089 Uiso 1 1 calc R . .
C18 C 0.2574(6) 1.1925(5) 0.4561(4) 0.0586(14) Uani 1 1 d U . .
H18 H 0.3307 1.1785 0.4391 0.070 Uiso 1 1 calc R . .
C19 C 0.1991(5) 1.1358(3) 0.5127(3) 0.0394(11) Uani 1 1 d . . .
C20 C -0.0263(4) 0.6299(3) 0.9297(3) 0.0268(8) Uani 1 1 d . . .
C21 C -0.1029(4) 0.5908(4) 0.9850(3) 0.0376(10) Uani 1 1 d . . .
H21 H -0.1536 0.5226 0.9655 0.045 Uiso 1 1 calc R . .
C22 C -0.1052(5) 0.6511(4) 1.0680(3) 0.0435(12) Uani 1 1 d . . .
H22 H -0.1584 0.6254 1.1059 0.052 Uiso 1 1 calc R . .
C23 C -0.0293(4) 0.7495(4) 1.0959(3) 0.0392(11) Uani 1 1 d . . .
H23 H -0.0288 0.7921 1.1535 0.047 Uiso 1 1 calc R . .
C24 C 0.0453(4) 0.7847(4) 1.0390(3) 0.0335(9) Uani 1 1 d . . .
H24 H 0.0976 0.8523 1.0585 0.040 Uiso 1 1 calc R . .
C25 C -0.0197(3) 0.5728(3) 0.8387(3) 0.0256(8) Uani 1 1 d . . .
C26 C -0.0857(4) 0.4726(3) 0.7989(3) 0.0357(10) Uani 1 1 d . . .
H26 H -0.1408 0.4363 0.8302 0.043 Uiso 1 1 calc R . .
C27 C -0.0713(4) 0.4253(4) 0.7135(3) 0.0402(11) Uani 1 1 d . . .
H27 H -0.1164 0.3565 0.6854 0.048 Uiso 1 1 calc R . .
C28 C 0.0099(4) 0.4797(4) 0.6694(3) 0.0377(10) Uani 1 1 d . . .
H28 H 0.0222 0.4486 0.6109 0.045 Uiso 1 1 calc R . .
C29 C 0.0729(4) 0.5801(3) 0.7121(3) 0.0295(9) Uani 1 1 d . . .
H29 H 0.1280 0.6176 0.6815 0.035 Uiso 1 1 calc R . .
C30 C 0.3584(4) 0.7826(3) 1.0107(3) 0.0262(8) Uani 1 1 d . . .
C31 C 0.4395(4) 0.7501(4) 1.0721(3) 0.0353(10) Uani 1 1 d . . .
H31 H 0.4898 0.7999 1.1221 0.042 Uiso 1 1 calc R . .
C32 C 0.4465(4) 0.6450(4) 1.0601(3) 0.0386(11) Uani 1 1 d . . .
H32 H 0.5000 0.6212 1.1026 0.046 Uiso 1 1 calc R . .
C33 C 0.3750(4) 0.5747(4) 0.9857(3) 0.0348(10) Uani 1 1 d . . .
H33 H 0.3795 0.5021 0.9757 0.042 Uiso 1 1 calc R . .
C34 C 0.2974(4) 0.6114(3) 0.9264(3) 0.0277(9) Uani 1 1 d . . .
H34 H 0.2494 0.5627 0.8747 0.033 Uiso 1 1 calc R . .
C35 C 0.3427(3) 0.8925(3) 1.0174(3) 0.0257(8) Uani 1 1 d . . .
C36 C 0.4118(4) 0.9768(4) 1.0841(3) 0.0345(10) Uani 1 1 d . . .
H36 H 0.4704 0.9645 1.1304 0.041 Uiso 1 1 calc R . .
C37 C 0.3943(4) 1.0777(4) 1.0823(3) 0.0383(11) Uani 1 1 d . . .
H37 H 0.4406 1.1357 1.1275 0.046 Uiso 1 1 calc R . .
C38 C 0.3089(4) 1.0940(3) 1.0141(3) 0.0352(10) Uani 1 1 d . . .
H38 H 0.2971 1.1634 1.0110 0.042 Uiso 1 1 calc R . .
C39 C 0.2414(4) 1.0080(3) 0.9509(3) 0.0289(9) Uani 1 1 d . . .
H39 H 0.1824 1.0195 0.9044 0.035 Uiso 1 1 calc R . .
C40 C 0.3947(7) 0.6077(7) 0.4849(5) 0.081(2) Uani 1 1 d . . .
H40A H 0.4266 0.6779 0.4735 0.122 Uiso 1 1 calc R . .
H40B H 0.3874 0.5543 0.4295 0.122 Uiso 1 1 calc R . .
H40C H 0.4497 0.5922 0.5347 0.122 Uiso 1 1 calc R . .
C41 C 0.2759(6) 0.6057(5) 0.5102(3) 0.0528(14) Uani 1 1 d . . .
C42 C 0.3669(9) 0.3377(7) 0.6843(6) 0.099(3) Uani 1 1 d U . .
H42A H 0.3129 0.3764 0.6534 0.148 Uiso 1 1 calc R . .
H42B H 0.3915 0.2873 0.6387 0.148 Uiso 1 1 calc R . .
H42C H 0.4386 0.3877 0.7205 0.148 Uiso 1 1 calc R . .
C43 C 0.3048(7) 0.2814(7) 0.7433(6) 0.081(2) Uani 1 1 d U . .
P1A P 0.61810(19) 0.6152(2) 0.78773(16) 0.0288(10) Uani 0.616(7) 1 d PDU A 1
F1A F 0.4824(3) 0.5926(5) 0.8024(4) 0.0725(18) Uani 0.616(7) 1 d PDU A 1
F2A F 0.5746(5) 0.5657(4) 0.68260(19) 0.0639(17) Uani 0.616(7) 1 d PDU A 1
F3A F 0.6308(5) 0.5022(4) 0.8069(4) 0.0491(16) Uani 0.616(7) 1 d PDU A 1
F4A F 0.7539(3) 0.6359(4) 0.7731(4) 0.0593(16) Uani 0.616(7) 1 d PDU A 1
F5A F 0.6625(7) 0.6604(5) 0.8935(2) 0.094(2) Uani 0.616(7) 1 d PDU A 1
F6A F 0.6094(6) 0.7305(4) 0.7724(4) 0.064(2) Uani 0.616(7) 1 d PDU A 1
P1B P 0.6173(4) 0.6223(5) 0.7863(3) 0.053(2) Uani 0.384(7) 1 d PDU A 2
F1B F 0.5375(7) 0.6699(6) 0.8533(5) 0.055(2) Uani 0.384(7) 1 d PDU A 2
F2B F 0.4996(8) 0.5753(7) 0.7112(5) 0.090(3) Uani 0.384(7) 1 d PDU A 2
F3B F 0.5980(9) 0.5166(6) 0.8249(6) 0.057(3) Uani 0.384(7) 1 d PDU A 2
F4B F 0.7046(9) 0.5827(7) 0.7220(5) 0.071(3) Uani 0.384(7) 1 d PDU A 2
F5B F 0.7307(6) 0.6772(6) 0.8634(5) 0.065(3) Uani 0.384(7) 1 d PDU A 2
F6B F 0.6271(9) 0.7276(6) 0.7469(6) 0.054(2) Uani 0.384(7) 1 d PDU A 2
F7 F 0.5240(2) 0.1267(2) 0.7183(2) 0.0472(7) Uani 1 1 d . . .
F8 F 0.6509(4) 0.2696(3) 0.6994(3) 0.0803(12) Uani 1 1 d . . .
F9 F 0.5614(3) 0.1362(4) 0.5788(2) 0.0765(11) Uani 1 1 d . . .
F10 F 0.7641(3) 0.1655(2) 0.6317(2) 0.0562(8) Uani 1 1 d . . .
F11 F 0.6394(3) 0.0233(2) 0.6536(3) 0.0667(10) Uani 1 1 d . . .
F12 F 0.7254(3) 0.1531(4) 0.7718(2) 0.0734(11) Uani 1 1 d . . .
N1 N 0.2514(4) 1.0557(3) 0.5491(3) 0.0396(9) Uani 1 1 d . . .
H1 H 0.3177 1.0390 0.5330 0.048 Uiso 1 1 calc R . .
N2 N 0.2460(3) 0.8141(2) 0.7647(2) 0.0209(6) Uani 1 1 d . . .
N3 N 0.0374(3) 0.8514(2) 0.8021(2) 0.0211(6) Uani 1 1 d . . .
N4 N 0.0476(3) 0.7275(3) 0.9567(2) 0.0242(7) Uani 1 1 d . . .
N5 N 0.0594(3) 0.6267(2) 0.7952(2) 0.0230(7) Uani 1 1 d . . .
N6 N 0.2860(3) 0.7131(3) 0.9381(2) 0.0239(7) Uani 1 1 d . . .
N7 N 0.2556(3) 0.9080(3) 0.9523(2) 0.0238(7) Uani 1 1 d . . .
N8 N 0.1846(5) 0.6075(5) 0.5300(3) 0.0759(17) Uani 1 1 d . . .
N9 N 0.2639(7) 0.2291(7) 0.7915(5) 0.103(2) Uani 1 1 d U . .
P2 P 0.64369(11) 0.14684(9) 0.67499(8) 0.0346(3) Uani 1 1 d . . .
Ru1 Ru 0.15498(3) 0.77231(2) 0.866098(19) 0.02006(13) Uani 1 1 d . . .

loop_
_atom_site_aniso_label
_atom_site_aniso_U_11
_atom_site_aniso_U_22
_atom_site_aniso_U_33
_atom_site_aniso_U_23
_atom_site_aniso_U_13
_atom_site_aniso_U_12
C1 0.027(2) 0.025(2) 0.0229(19) 0.0045(16) 0.0032(16) 0.0010(16)
C2 0.0213(19) 0.0230(19) 0.0215(19) 0.0020(15) 0.0018(15) -0.0007(15)
C3 0.024(2) 0.034(2) 0.024(2) 0.0056(17) 0.0064(16) 0.0012(17)
C4 0.0197(19) 0.038(2) 0.032(2) 0.0050(18) 0.0066(16) 0.0071(17)
C5 0.0204(19) 0.028(2) 0.027(2) 0.0024(16) 0.0013(15) 0.0054(16)
C6 0.0191(18) 0.0193(18) 0.0202(18) 0.0003(14) -0.0001(14) 0.0006(14)
C7 0.0199(18) 0.0208(18) 0.0195(18) -0.0005(14) 0.0001(14) -0.0001(14)
C8 0.023(2) 0.029(2) 0.026(2) 0.0047(16) 0.0072(16) 0.0042(16)
C9 0.023(2) 0.038(2) 0.033(2) 0.0074(18) 0.0076(17) 0.0098(17)
C10 0.028(2) 0.031(2) 0.028(2) 0.0069(17) 0.0026(16) 0.0105(17)
C11 0.0250(19) 0.0226(19) 0.0203(18) 0.0030(15) 0.0016(15) 0.0047(15)
C12 0.028(2) 0.0242(19) 0.023(2) 0.0043(16) 0.0005(16) 0.0039(16)
C13 0.028(2) 0.035(2) 0.0221(19) 0.0093(17) 0.0035(16) 0.0119(17)
C14 0.0454(19) 0.0318(17) 0.0301(17) 0.0055(14) -0.0016(15) 0.0078(15)
C15 0.071(2) 0.049(2) 0.054(2) 0.0100(18) -0.0066(18) 0.0171(18)
C16 0.092(3) 0.064(2) 0.071(3) 0.022(2) -0.005(2) 0.013(2)
C17 0.092(3) 0.065(2) 0.061(2) 0.026(2) 0.006(2) -0.0047(19)
C18 0.070(2) 0.053(2) 0.048(2) 0.0131(18) 0.0139(18) -0.0041(18)
C19 0.062(3) 0.027(2) 0.024(2) 0.0061(17) 0.005(2) -0.005(2)
C20 0.0216(19) 0.027(2) 0.032(2) 0.0110(17) 0.0015(16) 0.0047(16)
C21 0.035(2) 0.033(2) 0.045(3) 0.012(2) 0.012(2) -0.0010(19)
C22 0.046(3) 0.042(3) 0.045(3) 0.015(2) 0.021(2) -0.001(2)
C23 0.046(3) 0.043(3) 0.029(2) 0.009(2) 0.013(2) 0.003(2)
C24 0.038(2) 0.033(2) 0.027(2) 0.0047(18) 0.0059(18) 0.0019(19)
C25 0.0226(19) 0.0232(19) 0.031(2) 0.0096(16) 0.0011(16) 0.0036(16)
C26 0.030(2) 0.029(2) 0.045(3) 0.0096(19) 0.0040(19) -0.0022(18)
C27 0.040(3) 0.026(2) 0.045(3) -0.0013(19) -0.002(2) -0.0024(19)
C28 0.042(3) 0.033(2) 0.031(2) -0.0020(19) 0.0006(19) 0.003(2)
C29 0.032(2) 0.028(2) 0.026(2) 0.0029(17) 0.0019(17) 0.0036(17)
C30 0.0241(19) 0.034(2) 0.0211(19) 0.0076(16) 0.0065(15) 0.0031(16)
C31 0.030(2) 0.047(3) 0.028(2) 0.0087(19) -0.0005(17) 0.0075(19)
C32 0.032(2) 0.054(3) 0.037(2) 0.022(2) 0.0040(19) 0.017(2)
C33 0.028(2) 0.035(2) 0.046(3) 0.017(2) 0.0108(19) 0.0094(18)
C34 0.027(2) 0.024(2) 0.032(2) 0.0082(17) 0.0068(17) 0.0020(16)
C35 0.0231(19) 0.030(2) 0.0216(19) 0.0040(16) 0.0056(15) 0.0004(16)
C36 0.030(2) 0.043(3) 0.023(2) -0.0026(18) -0.0003(17) -0.0003(19)
C37 0.032(2) 0.036(2) 0.036(2) -0.0088(19) 0.0030(19) -0.0038(19)
C38 0.039(2) 0.025(2) 0.037(2) -0.0018(18) 0.0101(19) 0.0005(18)
C39 0.033(2) 0.024(2) 0.028(2) 0.0041(16) 0.0053(17) 0.0018(17)
C40 0.084(5) 0.100(6) 0.076(5) 0.026(4) 0.030(4) 0.044(5)
C41 0.061(4) 0.062(4) 0.030(3) 0.003(2) 0.007(2) 0.005(3)
C42 0.094(4) 0.095(4) 0.095(4) 0.006(3) 0.005(3) 0.009(3)
C43 0.069(3) 0.090(3) 0.072(3) -0.003(3) 0.008(3) 0.006(3)
P1A 0.0342(16) 0.0256(15) 0.0269(16) 0.0028(12) 0.0047(12) 0.0101(12)
F1A 0.058(3) 0.078(4) 0.101(4) 0.031(3) 0.044(3) 0.030(3)
F2A 0.078(4) 0.067(3) 0.032(3) -0.001(2) 0.003(2) -0.008(3)
F3A 0.047(3) 0.035(3) 0.071(4) 0.021(2) 0.017(3) 0.009(2)
F4A 0.032(2) 0.049(3) 0.101(4) 0.040(3) -0.002(3) 0.007(2)
F5A 0.152(6) 0.067(4) 0.044(3) -0.005(3) -0.004(4) 0.001(4)
F6A 0.077(4) 0.046(3) 0.079(4) 0.014(3) 0.022(3) 0.035(3)
P1B 0.064(3) 0.048(3) 0.057(3) 0.023(3) 0.016(3) 0.026(3)
F1B 0.061(4) 0.067(5) 0.059(4) 0.033(4) 0.036(4) 0.031(4)
F2B 0.100(6) 0.074(5) 0.076(6) 0.013(5) -0.033(5) 0.013(5)
F3B 0.064(5) 0.048(5) 0.069(5) 0.031(4) 0.020(4) 0.014(4)
F4B 0.103(6) 0.070(5) 0.064(5) 0.026(4) 0.041(4) 0.048(4)
F5B 0.040(4) 0.054(4) 0.096(6) 0.019(4) -0.007(4) 0.009(4)
F6B 0.078(5) 0.048(5) 0.064(5) 0.035(4) 0.045(4) 0.042(4)
F7 0.0353(15) 0.0595(18) 0.0464(16) 0.0023(14) 0.0143(12) 0.0108(13)
F8 0.078(3) 0.0338(17) 0.134(4) 0.010(2) 0.039(2) 0.0146(17)
F9 0.064(2) 0.129(4) 0.0413(18) 0.019(2) 0.0088(16) 0.029(2)
F10 0.0478(18) 0.0490(17) 0.077(2) 0.0156(16) 0.0319(16) 0.0034(14)
F11 0.0462(18) 0.0352(16) 0.124(3) 0.0113(18) 0.0343(19) 0.0098(14)
F12 0.0468(19) 0.114(3) 0.055(2) 0.013(2) -0.0005(16) 0.018(2)
N1 0.038(2) 0.041(2) 0.045(2) 0.0160(18) 0.0159(18) 0.0083(17)
N2 0.0192(15) 0.0200(15) 0.0214(16) 0.0018(12) 0.0005(12) 0.0030(12)
N3 0.0207(16) 0.0213(16) 0.0201(16) 0.0032(12) 0.0041(12) 0.0017(12)
N4 0.0229(16) 0.0243(17) 0.0252(17) 0.0078(13) 0.0029(13) 0.0029(13)
N5 0.0212(16) 0.0216(16) 0.0247(17) 0.0061(13) -0.0004(13) 0.0024(13)
N6 0.0215(16) 0.0286(17) 0.0225(16) 0.0086(13) 0.0063(13) 0.0026(13)
N7 0.0229(16) 0.0256(17) 0.0218(16) 0.0043(13) 0.0071(13) 0.0003(13)
N8 0.061(3) 0.115(5) 0.040(3) 0.002(3) 0.010(2) -0.001(3)
N9 0.090(3) 0.115(4) 0.095(3) 0.000(3) 0.021(3) 0.015(3)
P2 0.0323(6) 0.0307(6) 0.0413(7) 0.0054(5) 0.0099(5) 0.0071(5)
Ru1 0.01977(18) 0.01932(18) 0.01974(19) 0.00434(12) 0.00177(12) 0.00150(12)

loop_
_atom_type_symbol
_atom_type_description
_atom_type_scat_dispersion_real
_atom_type_scat_dispersion_imag
_atom_type_scat_source
C C 0.0033 0.0016 'International Tables Vol C Tables 4.2.6.8 and 6.1.1.4'
H H 0.0000 0.0000 'International Tables Vol C Tables 4.2.6.8 and 6.1.1.4'
N N 0.0061 0.0033 'International Tables Vol C Tables 4.2.6.8 and 6.1.1.4'
Ru Ru -1.2594 0.8363 'International Tables Vol C Tables 4.2.6.8 and 6.1.1.4'
F F 0.0171 0.0103 'International Tables Vol C Tables 4.2.6.8 and 6.1.1.4'
P P 0.1023 0.0942 'International Tables Vol C Tables 4.2.6.8 and 6.1.1.4'

loop_
_geom_angle_atom_site_label_1
_geom_angle_atom_site_label_2
_geom_angle_atom_site_label_3
_geom_angle
C12 C1 N1 121.3(4)
C12 C1 C2 120.4(4)
N1 C1 C2 118.3(4)
C6 C2 C3 116.8(4)
C6 C2 C1 119.1(3)
C3 C2 C1 124.1(4)
C4 C3 C2 119.5(4)
C4 C3 H3 120.3
C2 C3 H3 120.3
C3 C4 C5 120.3(4)
C3 C4 H4 119.9
C5 C4 H4 119.9
N2 C5 C4 122.2(4)
N2 C5 H5 118.9
C4 C5 H5 118.9
N2 C6 C2 123.5(3)
N2 C6 C7 116.3(3)
C2 C6 C7 120.3(3)
N3 C7 C11 123.6(3)
N3 C7 C6 116.1(3)
C11 C7 C6 120.2(3)
N3 C8 C9 122.1(4)
N3 C8 H8 118.9
C9 C8 H8 118.9
C10 C9 C8 120.4(4)
C10 C9 H9 119.8
C8 C9 H9 119.8
C9 C10 C11 119.3(4)
C9 C10 H10 120.3
C11 C10 H10 120.3
C7 C11 C10 116.6(4)
C7 C11 C12 119.4(4)
C10 C11 C12 124.0(4)
C1 C12 C13 121.7(4)
C1 C12 C11 120.5(4)
C13 C12 C11 117.8(4)
C12 C13 C14 117.4(4)
C12 C13 H13A 107.9
C14 C13 H13A 107.9
C12 C13 H13B 107.9
C14 C13 H13B 107.9
H13A C13 H13B 107.2
C15 C14 C19 119.8(5)
C15 C14 C13 119.6(5)
C19 C14 C13 120.6(4)
C16 C15 C14 119.7(7)
C16 C15 H15 120.2
C14 C15 H15 120.2
C17 C16 C15 121.9(7)
C17 C16 H16 119.1
C15 C16 H16 119.1
C16 C17 C18 122.2(7)
C16 C17 H17 118.9
C18 C17 H17 118.9
C19 C18 C17 117.1(6)
C19 C18 H18 121.4
C17 C18 H18 121.4
C18 C19 C14 119.3(5)
C18 C19 N1 120.0(5)
C14 C19 N1 120.7(4)
N4 C20 C21 121.0(4)
N4 C20 C25 115.1(3)
C21 C20 C25 123.9(4)
C22 C21 C20 119.8(4)
C22 C21 H21 120.1
C20 C21 H21 120.1
C21 C22 C23 119.2(4)
C21 C22 H22 120.4
C23 C22 H22 120.4
C24 C23 C22 118.9(4)
C24 C23 H23 120.6
C22 C23 H23 120.6
N4 C24 C23 122.8(4)
N4 C24 H24 118.6
C23 C24 H24 118.6
N5 C25 C26 121.3(4)
N5 C25 C20 114.2(3)
C26 C25 C20 124.5(4)
C27 C26 C25 119.8(4)
C27 C26 H26 120.1
C25 C26 H26 120.1
C26 C27 C28 118.9(4)
C26 C27 H27 120.5
C28 C27 H27 120.5
C29 C28 C27 118.8(4)
C29 C28 H28 120.6
C27 C28 H28 120.6
N5 C29 C28 122.7(4)
N5 C29 H29 118.7
C28 C29 H29 118.7
N6 C30 C31 121.6(4)
N6 C30 C35 114.5(3)
C31 C30 C35 124.0(4)
C32 C31 C30 119.4(4)
C32 C31 H31 120.3
C30 C31 H31 120.3
C31 C32 C33 119.2(4)
C31 C32 H32 120.4
C33 C32 H32 120.4
C34 C33 C32 119.0(4)
C34 C33 H33 120.5
C32 C33 H33 120.5
N6 C34 C33 123.0(4)
N6 C34 H34 118.5
C33 C34 H34 118.5
N7 C35 C36 121.1(4)
N7 C35 C30 115.2(3)
C36 C35 C30 123.7(4)
C37 C36 C35 119.5(4)
C37 C36 H36 120.3
C35 C36 H36 120.3
C36 C37 C38 119.4(4)
C36 C37 H37 120.3
C38 C37 H37 120.3
C39 C38 C37 118.9(4)
C39 C38 H38 120.6
C37 C38 H38 120.6
N7 C39 C38 122.6(4)
N7 C39 H39 118.7
C38 C39 H39 118.7
C41 C40 H40A 109.5
C41 C40 H40B 109.5
H40A C40 H40B 109.5
C41 C40 H40C 109.5
H40A C40 H40C 109.5
H40B C40 H40C 109.5
N8 C41 C40 177.8(7)
C43 C42 H42A 109.5
C43 C42 H42B 109.5
H42A C42 H42B 109.5
C43 C42 H42C 109.5
H42A C42 H42C 109.5
H42B C42 H42C 109.5
N9 C43 C42 172.6(10)
F2A P1A F1A 89.77(13)
F2A P1A F4A 90.1(3)
F1A P1A F4A 179.1(3)
F2A P1A F3A 89.77(13)
F1A P1A F3A 89.76(13)
F4A P1A F3A 89.3(3)
F2A P1A F6A 92.5(3)
F1A P1A F6A 91.2(3)
F4A P1A F6A 89.73(13)
F3A P1A F6A 177.6(4)
F2A P1A F5A 177.8(3)
F1A P1A F5A 90.4(3)
F4A P1A F5A 89.74(13)
F3A P1A F5A 88.0(3)
F6A P1A F5A 89.74(13)
F3B P1B F2B 89.74(13)
F3B P1B F6B 176.2(6)
F2B P1B F6B 87.4(6)
F3B P1B F4B 93.0(5)
F2B P1B F4B 93.6(5)
F6B P1B F4B 89.70(13)
F3B P1B F5B 93.0(6)
F2B P1B F5B 175.6(5)
F6B P1B F5B 89.72(13)
F4B P1B F5B 89.70(13)
F3B P1B F1B 89.71(13)
F2B P1B F1B 89.71(13)
F6B P1B F1B 87.7(5)
F4B P1B F1B 175.7(5)
F5B P1B F1B 86.8(5)
C1 N1 C19 118.2(4)
C1 N1 H1 120.9
C19 N1 H1 120.9
C5 N2 C6 117.7(3)
C5 N2 Ru1 128.7(3)
C6 N2 Ru1 113.5(2)
C8 N3 C7 117.8(3)
C8 N3 Ru1 128.2(3)
C7 N3 Ru1 113.6(2)
C24 N4 C20 118.3(4)
C24 N4 Ru1 126.1(3)
C20 N4 Ru1 115.6(3)
C29 N5 C25 118.5(3)
C29 N5 Ru1 125.2(3)
C25 N5 Ru1 116.2(3)
C34 N6 C30 117.8(3)
C34 N6 Ru1 126.3(3)
C30 N6 Ru1 115.4(3)
C39 N7 C35 118.4(3)
C39 N7 Ru1 126.4(3)
C35 N7 Ru1 115.2(3)
F8 P2 F9 92.3(3)
F8 P2 F11 178.1(3)
F9 P2 F11 89.6(2)
F8 P2 F12 89.6(2)
F9 P2 F12 178.0(3)
F11 P2 F12 88.4(2)
F8 P2 F7 89.90(19)
F9 P2 F7 88.90(18)
F11 P2 F7 90.19(17)
F12 P2 F7 90.51(18)
F8 P2 F10 90.85(19)
F9 P2 F10 91.3(2)
F11 P2 F10 89.06(17)
F12 P2 F10 89.3(2)
F7 P2 F10 179.22(18)
N5 Ru1 N4 78.78(13)
N5 Ru1 N6 94.78(13)
N4 Ru1 N6 86.33(13)
N5 Ru1 N7 172.00(12)
N4 Ru1 N7 95.96(13)
N6 Ru1 N7 78.77(13)
N5 Ru1 N3 92.83(12)
N4 Ru1 N3 95.81(13)
N6 Ru1 N3 172.36(13)
N7 Ru1 N3 93.71(13)
N5 Ru1 N2 97.50(13)
N4 Ru1 N2 173.83(12)
N6 Ru1 N2 98.95(12)
N7 Ru1 N2 88.24(12)
N3 Ru1 N2 79.37(12)

loop_
_geom_bond_atom_site_label_1
_geom_bond_atom_site_label_2
_geom_bond_distance
C1 C12 1.379(6)
C1 N1 1.425(5)
C1 C2 1.443(6)
C2 C6 1.405(5)
C2 C3 1.410(6)
C3 C4 1.372(6)
C3 H3 0.9500
C4 C5 1.390(6)
C4 H4 0.9500
C5 N2 1.341(5)
C5 H5 0.9500
C6 N2 1.368(5)
C6 C7 1.430(5)
C7 N3 1.367(5)
C7 C11 1.399(5)
C8 N3 1.340(5)
C8 C9 1.385(6)
C8 H8 0.9500
C9 C10 1.373(6)
C9 H9 0.9500
C10 C11 1.414(6)
C10 H10 0.9500
C11 C12 1.441(6)
C12 C13 1.430(5)
C13 C14 1.451(6)
C13 H13A 0.9900
C13 H13B 0.9900
C14 C15 1.386(7)
C14 C19 1.396(7)
C15 C16 1.378(10)
C15 H15 0.9500
C16 C17 1.263(11)
C16 H16 0.9500
C17 C18 1.452(10)
C17 H17 0.9500
C18 C19 1.389(7)
C18 H18 0.9500
C19 N1 1.440(6)
C20 N4 1.363(5)
C20 C21 1.387(6)
C20 C25 1.472(6)
C21 C22 1.372(7)
C21 H21 0.9500
C22 C23 1.382(7)
C22 H22 0.9500
C23 C24 1.373(6)
C23 H23 0.9500
C24 N4 1.346(5)
C24 H24 0.9500
C25 N5 1.360(5)
C25 C26 1.381(6)
C26 C27 1.381(7)
C26 H26 0.9500
C27 C28 1.384(7)
C27 H27 0.9500
C28 C29 1.382(6)
C28 H28 0.9500
C29 N5 1.343(5)
C29 H29 0.9500
C30 N6 1.361(5)
C30 C31 1.385(6)
C30 C35 1.472(6)
C31 C32 1.376(7)
C31 H31 0.9500
C32 C33 1.378(7)
C32 H32 0.9500
C33 C34 1.372(6)
C33 H33 0.9500
C34 N6 1.346(5)
C34 H34 0.9500
C35 N7 1.359(5)
C35 C36 1.395(6)
C36 C37 1.375(7)
C36 H36 0.9500
C37 C38 1.383(7)
C37 H37 0.9500
C38 C39 1.377(6)
C38 H38 0.9500
C39 N7 1.352(5)
C39 H39 0.9500
C40 C41 1.460(9)
C40 H40A 0.9800
C40 H40B 0.9800
C40 H40C 0.9800
C41 N8 1.130(8)
C42 C43 1.435(12)
C42 H42A 0.9800
C42 H42B 0.9800
C42 H42C 0.9800
C43 N9 1.170(11)
P1A F2A 1.5816(18)
P1A F1A 1.5818(18)
P1A F4A 1.5819(18)
P1A F3A 1.5820(18)
P1A F6A 1.5822(18)
P1A F5A 1.5823(18)
P1B F3B 1.5823(18)
P1B F2B 1.5824(18)
P1B F6B 1.5825(18)
P1B F4B 1.5826(18)
P1B F5B 1.5827(18)
P1B F1B 1.5827(18)
F7 P2 1.600(3)
F8 P2 1.574(3)
F9 P2 1.581(4)
F10 P2 1.605(3)
F11 P2 1.587(3)
F12 P2 1.596(4)
N1 H1 0.8800
N2 Ru1 2.066(3)
N3 Ru1 2.064(3)
N4 Ru1 2.056(3)
N5 Ru1 2.055(3)
N6 Ru1 2.059(3)
N7 Ru1 2.061(3)

loop_
_geom_torsion_atom_site_label_1
_geom_torsion_atom_site_label_2
_geom_torsion_atom_site_label_3
_geom_torsion_atom_site_label_4
_geom_torsion
C12 C1 C2 C6 -2.2(6)
N1 C1 C2 C6 176.8(3)
C12 C1 C2 C3 179.1(4)
N1 C1 C2 C3 -1.9(6)
C6 C2 C3 C4 -0.5(6)
C1 C2 C3 C4 178.3(4)
C2 C3 C4 C5 -0.6(6)
C3 C4 C5 N2 -0.1(6)
C3 C2 C6 N2 2.2(5)
C1 C2 C6 N2 -176.6(3)
C3 C2 C6 C7 -177.4(3)
C1 C2 C6 C7 3.8(5)
N2 C6 C7 N3 -1.1(5)
C2 C6 C7 N3 178.5(3)
N2 C6 C7 C11 178.3(3)
C2 C6 C7 C11 -2.1(5)
N3 C8 C9 C10 0.4(6)
C8 C9 C10 C11 0.9(6)
N3 C7 C11 C10 -1.5(5)
C6 C7 C11 C10 179.1(3)
N3 C7 C11 C12 178.0(3)
C6 C7 C11 C12 -1.3(5)
C9 C10 C11 C7 -0.4(6)
C9 C10 C11 C12 -179.9(4)
N1 C1 C12 C13 -0.2(6)
C2 C1 C12 C13 178.7(4)
N1 C1 C12 C11 179.8(4)
C2 C1 C12 C11 -1.3(6)
C7 C11 C12 C1 3.0(6)
C10 C11 C12 C1 -177.5(4)
C7 C11 C12 C13 -176.9(4)
C10 C11 C12 C13 2.6(6)
C1 C12 C13 C14 -3.3(6)
C11 C12 C13 C14 176.7(4)
C12 C13 C14 C15 -176.3(4)
C12 C13 C14 C19 3.9(6)
C19 C14 C15 C16 -1.5(8)
C13 C14 C15 C16 178.7(5)
C14 C15 C16 C17 1.5(11)
C15 C16 C17 C18 -0.7(12)
C16 C17 C18 C19 -0.1(10)
C17 C18 C19 C14 0.1(8)
C17 C18 C19 N1 -178.3(5)
C15 C14 C19 C18 0.7(7)
C13 C14 C19 C18 -179.5(4)
C15 C14 C19 N1 179.1(5)
C13 C14 C19 N1 -1.1(7)
N4 C20 C21 C22 0.3(7)
C25 C20 C21 C22 -178.2(4)
C20 C21 C22 C23 -1.0(8)
C21 C22 C23 C24 0.8(8)
C22 C23 C24 N4 0.2(7)
N4 C20 C25 N5 -0.2(5)
C21 C20 C25 N5 178.4(4)
N4 C20 C25 C26 179.2(4)
C21 C20 C25 C26 -2.2(7)
N5 C25 C26 C27 0.4(6)
C20 C25 C26 C27 -179.0(4)
C25 C26 C27 C28 0.2(7)
C26 C27 C28 C29 -0.7(7)
C27 C28 C29 N5 0.6(7)
N6 C30 C31 C32 -0.5(6)
C35 C30 C31 C32 179.5(4)
C30 C31 C32 C33 1.8(7)
C31 C32 C33 C34 -1.0(7)
C32 C33 C34 N6 -1.1(6)
N6 C30 C35 N7 2.2(5)
C31 C30 C35 N7 -177.8(4)
N6 C30 C35 C36 -177.0(4)
C31 C30 C35 C36 3.0(6)
N7 C35 C36 C37 -2.2(6)
C30 C35 C36 C37 176.9(4)
C35 C36 C37 C38 -0.3(7)
C36 C37 C38 C39 1.5(7)
C37 C38 C39 N7 -0.4(7)
C12 C1 N1 C19 3.1(6)
C2 C1 N1 C19 -175.8(4)
C18 C19 N1 C1 176.0(4)
C14 C19 N1 C1 -2.5(6)
C4 C5 N2 C6 1.7(5)
C4 C5 N2 Ru1 -173.8(3)
C2 C6 N2 C5 -2.9(5)
C7 C6 N2 C5 176.7(3)
C2 C6 N2 Ru1 173.4(3)
C7 C6 N2 Ru1 -7.0(4)
C9 C8 N3 C7 -2.3(6)
C9 C8 N3 Ru1 170.2(3)
C11 C7 N3 C8 2.8(5)
C6 C7 N3 C8 -177.8(3)
C11 C7 N3 Ru1 -170.7(3)
C6 C7 N3 Ru1 8.7(4)
C23 C24 N4 C20 -1.0(6)
C23 C24 N4 Ru1 179.9(3)
C21 C20 N4 C24 0.7(6)
C25 C20 N4 C24 179.3(4)
C21 C20 N4 Ru1 179.9(3)
C25 C20 N4 Ru1 -1.4(4)
C28 C29 N5 C25 -0.1(6)
C28 C29 N5 Ru1 176.9(3)
C26 C25 N5 C29 -0.4(6)
C20 C25 N5 C29 179.0(3)
C26 C25 N5 Ru1 -177.7(3)
C20 C25 N5 Ru1 1.7(4)
C33 C34 N6 C30 2.3(6)
C33 C34 N6 Ru1 -169.7(3)
C31 C30 N6 C34 -1.5(6)
C35 C30 N6 C34 178.5(3)
C31 C30 N6 Ru1 171.4(3)
C35 C30 N6 Ru1 -8.6(4)
C38 C39 N7 C35 -2.0(6)
C38 C39 N7 Ru1 176.7(3)
C36 C35 N7 C39 3.2(6)
C30 C35 N7 C39 -175.9(3)
C36 C35 N7 Ru1 -175.6(3)
C30 C35 N7 Ru1 5.3(4)
C29 N5 Ru1 N4 -179.0(3)
C25 N5 Ru1 N4 -1.9(3)
C29 N5 Ru1 N6 -93.7(3)
C25 N5 Ru1 N6 83.4(3)
C29 N5 Ru1 N7 -129.5(9)
C25 N5 Ru1 N7 47.5(10)
C29 N5 Ru1 N3 85.7(3)
C25 N5 Ru1 N3 -97.3(3)
C29 N5 Ru1 N2 6.0(3)
C25 N5 Ru1 N2 -176.9(3)
C24 N4 Ru1 N5 -179.0(4)
C20 N4 Ru1 N5 1.8(3)
C24 N4 Ru1 N6 85.3(3)
C20 N4 Ru1 N6 -93.8(3)
C24 N4 Ru1 N7 7.1(4)
C20 N4 Ru1 N7 -172.1(3)
C24 N4 Ru1 N3 -87.3(3)
C20 N4 Ru1 N3 93.5(3)
C24 N4 Ru1 N2 -125.7(11)
C20 N4 Ru1 N2 55.1(12)
C34 N6 Ru1 N5 5.7(3)
C30 N6 Ru1 N5 -166.4(3)
C34 N6 Ru1 N4 84.2(3)
C30 N6 Ru1 N4 -88.0(3)
C34 N6 Ru1 N7 -179.0(3)
C30 N6 Ru1 N7 8.8(3)
C34 N6 Ru1 N3 -169.3(8)
C30 N6 Ru1 N3 18.5(10)
C34 N6 Ru1 N2 -92.6(3)
C30 N6 Ru1 N2 95.2(3)
C39 N7 Ru1 N5 -149.7(8)
C35 N7 Ru1 N5 29.0(10)
C39 N7 Ru1 N4 -101.2(3)
C35 N7 Ru1 N4 77.5(3)
C39 N7 Ru1 N6 173.8(3)
C35 N7 Ru1 N6 -7.5(3)
C39 N7 Ru1 N3 -4.9(3)
C35 N7 Ru1 N3 173.8(3)
C39 N7 Ru1 N2 74.3(3)
C35 N7 Ru1 N2 -107.0(3)
C8 N3 Ru1 N5 80.7(3)
C7 N3 Ru1 N5 -106.6(3)
C8 N3 Ru1 N4 1.7(3)
C7 N3 Ru1 N4 174.4(3)
C8 N3 Ru1 N6 -104.2(9)
C7 N3 Ru1 N6 68.5(10)
C8 N3 Ru1 N7 -94.7(3)
C7 N3 Ru1 N7 78.0(3)
C8 N3 Ru1 N2 177.8(3)
C7 N3 Ru1 N2 -9.5(2)
C5 N2 Ru1 N5 -83.9(3)
C6 N2 Ru1 N5 100.4(3)
C5 N2 Ru1 N4 -136.4(10)
C6 N2 Ru1 N4 47.9(12)
C5 N2 Ru1 N6 12.2(3)
C6 N2 Ru1 N6 -163.6(2)
C5 N2 Ru1 N7 90.5(3)
C6 N2 Ru1 N7 -85.2(3)
C5 N2 Ru1 N3 -175.4(3)
C6 N2 Ru1 N3 8.9(2)
